data_7709167
loop_
_publ_author_name
'Swarbrook, Amelia M.'
'Weekes, Rohan J.'
'Goodwin, Jack W.'
'Hawes, Chris S.'

_publ_section_title
;
 Ligand isomerism fine-tunes structure and stability in zinc complexes of
 fused pyrazolopyridines
;
_journal_name_full 'Dalton Transactions'
_journal_paper_doi 10.1039/D1DT04007C
_journal_year 2022
_chemical_formula_moiety 'C26 H16 N6 O4 Zn2'
_chemical_formula_sum 'C26 H16 N6 O4 Zn2'
_chemical_formula_weight 607.19
_space_group_crystal_system monoclinic
_space_group_IT_number 15
_space_group_name_Hall '-C 2yc'
_space_group_name_H-M_alt 'C 1 2/c 1'
_atom_sites_solution_hydrogens geom
_atom_sites_solution_primary dual
_audit_creation_date 2021-10-22
_audit_creation_method
;
Olex2 1.3
(compiled 2020.11.12 svn.r5f609507 for OlexSys, GUI svn.r6408)
;
_audit_update_record
;
2021-11-10 deposited with the CCDC.	2021-12-22 downloaded from the CCDC.
;
_cell_angle_alpha 90
_cell_angle_beta 102.392(3)
_cell_angle_gamma 90
_cell_formula_units_Z 4
_cell_length_a 35.314(4)
_cell_length_b 9.6459(10)
_cell_length_c 11.2289(11)
_cell_measurement_reflns_used 2735
_cell_measurement_temperature 150.0
_cell_measurement_theta_max 26.39
_cell_measurement_theta_min 2.76
_cell_volume 3735.8(7)
_computing_cell_refinement 'SAINT V8.40A (Bruker, 2019)'
_computing_data_reduction 'SAINT V8.40A (Bruker, 2019)'
_computing_molecular_graphics 'Olex2 1.3 (Dolomanov et al., 2009)'
_computing_publication_material 'Olex2 1.3 (Dolomanov et al., 2009)'
_computing_structure_refinement 'XL  (Sheldrick, 2008)'
_computing_structure_solution 'SHELXT 2014/5 (Sheldrick, 2014)'
_diffrn_ambient_temperature 150.0
_diffrn_measured_fraction_theta_full 0.998
_diffrn_measured_fraction_theta_max 0.996
_diffrn_measurement_device_type 'Bruker APEX-II CCD'
_diffrn_measurement_method '\f and \w scans'
_diffrn_radiation_type MoK\a
_diffrn_radiation_wavelength 0.71073
_diffrn_reflns_av_R_equivalents 0.1180
_diffrn_reflns_av_unetI/netI 0.0814
_diffrn_reflns_Laue_measured_fraction_full 0.998
_diffrn_reflns_Laue_measured_fraction_max 0.996
_diffrn_reflns_limit_h_max 44
_diffrn_reflns_limit_h_min -44
_diffrn_reflns_limit_k_max 12
_diffrn_reflns_limit_k_min -12
_diffrn_reflns_limit_l_max 14
_diffrn_reflns_limit_l_min -14
_diffrn_reflns_number 18019
_diffrn_reflns_point_group_measured_fraction_full 0.998
_diffrn_reflns_point_group_measured_fraction_max 0.996
_diffrn_reflns_theta_full 25.242
_diffrn_reflns_theta_max 26.416
_diffrn_reflns_theta_min 3.104
_diffrn_source_current 20.0
_diffrn_source_power 1.0
_diffrn_source_voltage 50.0
_diffrn_standards_number 0
_exptl_absorpt_coefficient_mu 1.314
_exptl_absorpt_correction_T_max 0.7454
_exptl_absorpt_correction_T_min 0.6637
_exptl_absorpt_correction_type multi-scan
_exptl_absorpt_process_details
;
SADABS-2016/2 (Bruker,2016/2) was used for absorption correction.
wR2(int) was 0.0744 before and 0.0654 after correction.
The Ratio of minimum to maximum transmission is 0.8904.
The \l/2 correction factor is Not present.
;
_exptl_crystal_colour colourless
_exptl_crystal_colour_primary colourless
_exptl_crystal_density_diffrn 1.080
_exptl_crystal_description block
_exptl_crystal_F_000 1224
_exptl_crystal_size_max 0.1
_exptl_crystal_size_mid 0.07
_exptl_crystal_size_min 0.03
_refine_diff_density_max 0.737
_refine_diff_density_min -0.489
_refine_diff_density_rms 0.100
_refine_ls_extinction_method none
_refine_ls_goodness_of_fit_ref 1.025
_refine_ls_hydrogen_treatment constr
_refine_ls_matrix_type full
_refine_ls_number_parameters 208
_refine_ls_number_reflns 3827
_refine_ls_number_restraints 60
_refine_ls_restrained_S_all 1.025
_refine_ls_R_factor_all 0.0756
_refine_ls_R_factor_gt 0.0514
_refine_ls_shift/su_max 0.001
_refine_ls_shift/su_mean 0.000
_refine_ls_structure_factor_coef Fsqd
_refine_ls_weighting_details 'w=1/[\s^2^(Fo^2^)+(0.0673P)^2^] where P=(Fo^2^+2Fc^2^)/3'
_refine_ls_weighting_scheme calc
_refine_ls_wR_factor_gt 0.1219
_refine_ls_wR_factor_ref 0.1302
_reflns_Friedel_coverage 0.000
_reflns_number_gt 2715
_reflns_number_total 3827
_reflns_threshold_expression 'I > 2\s(I)'
_cod_data_source_file d1dt04007c2.cif
_cod_data_source_block 1
_cod_original_cell_volume 3735.9(7)
_cod_database_code 7709167
_shelx_shelxl_version_number 2018/3
_shelx_space_group_comment
;
The symmetry employed for this shelxl refinement is uniquely defined
by the following loop, which should always be used as a source of
symmetry information in preference to the above space-group names.
They are only intended as comments.
;
_shelx_estimated_absorpt_t_max 0.962
_shelx_estimated_absorpt_t_min 0.880
_olex2_refinement_description
;
1. Fixed Uiso
 At 1.2 times of:
  All C(H) groups
2. Uiso/Uaniso restraints and constraints
Uanis(C8) \\sim Ueq, Uanis(C11) \\sim Ueq, Uanis(C10A) \\sim Ueq, Uanis(C9A)
\\sim Ueq, Uanis(C13A) \\sim Ueq, Uanis(C12A) \\sim Ueq, Uanis(C10) \\sim Ueq,
Uanis(C9) \\sim Ueq, Uanis(C13) \\sim Ueq, Uanis(C12) \\sim Ueq: with sigma of
0.01 and sigma for terminal atoms of 0.01
3. Others
 Fixed Sof: C9(0.6667) H9(0.6667) C10(0.6667) H10(0.6667) C12(0.6667)
 H12(0.6667) C13(0.6667) H13(0.6667) C9A(0.3333) H9A(0.3333) C10A(0.3333)
 H10A(0.3333) C12A(0.3333) H12A(0.3333) C13A(0.3333) H13A(0.3333)
4.a Aromatic/amide H refined with riding coordinates:
 C1(H1), C2(H2), C3(H3), C6(H6), C9(H9), C10(H10), C12(H12), C13(H13),
 C9A(H9A), C10A(H10A), C12A(H12A), C13A(H13A)
;
_smtbx_masks_special_details
;
A solvent mask was calculated and 292 electrons were 
found in a volume of 1670\%A^3^ in 1 void per unit cell. 
This is consistent with the presence of 
1[1.5DMF+3H2O] per Formula Unit 
which account for 360 electrons 
per unit cell.
;
_smtbx_masks_void_probe_radius 1.2
_smtbx_masks_void_truncation_radius 1.2
_olex2_submission_special_instructions 'No special instructions were received'

loop_
_space_group_symop_operation_xyz
'x, y, z'
'-x, y, -z+1/2'
'x+1/2, y+1/2, z'
'-x+1/2, y+1/2, -z+1/2'
'-x, -y, -z'
'x, -y, z-1/2'
'-x+1/2, -y+1/2, -z'
'x+1/2, -y+1/2, z-1/2'

loop_
_atom_site_label
_atom_site_type_symbol
_atom_site_fract_x
_atom_site_fract_y
_atom_site_fract_z
_atom_site_U_iso_or_equiv
_atom_site_adp_type
_atom_site_occupancy
_atom_site_site_symmetry_order
_atom_site_calc_flag
_atom_site_refinement_flags_posn
_atom_site_refinement_flags_adp
_atom_site_refinement_flags_occupancy
_atom_site_disorder_assembly
_atom_site_disorder_group
Zn01 Zn 0.71266(2) 0.37002(5) 0.51857(4) 0.01609(15) Uani 1 1 d . . . . .
O1 O 0.66158(8) 0.3839(3) 0.5494(3) 0.0306(8) Uani 1 1 d . . . . .
O2 O 0.65177(9) 0.5199(4) 0.3904(3) 0.0432(10) Uani 1 1 d . . . . .
N1 N 0.72880(9) 0.3387(3) 0.3615(3) 0.0141(7) Uani 1 1 d . . . . .
N2 N 0.76296(9) 0.2709(3) 0.3569(3) 0.0150(7) Uani 1 1 d . . . . .
N3 N 0.74574(9) 0.4563(3) 0.0781(3) 0.0160(7) Uani 1 1 d . . . . .
C1 C 0.77516(12) 0.4155(4) 0.0310(4) 0.0209(9) Uani 1 1 d . . . . .
H1 H 0.777294 0.453198 -0.045439 0.025 Uiso 1 1 calc R U . . .
C2 C 0.80335(12) 0.3201(5) 0.0867(4) 0.0248(10) Uani 1 1 d . . . . .
H2 H 0.823066 0.292270 0.045995 0.030 Uiso 1 1 calc R U . . .
C3 C 0.80278(12) 0.2671(4) 0.1985(4) 0.0214(9) Uani 1 1 d . . . . .
H3 H 0.822478 0.206106 0.239298 0.026 Uiso 1 1 calc R U . . .
C4 C 0.77188(11) 0.3064(4) 0.2504(4) 0.0150(8) Uani 1 1 d . . . . .
C5 C 0.74413(11) 0.3985(4) 0.1872(3) 0.0134(8) Uani 1 1 d . . . . .
C6 C 0.71744(11) 0.4157(4) 0.2620(3) 0.0146(8) Uani 1 1 d . . . . .
H6 H 0.695005 0.472843 0.244681 0.018 Uiso 1 1 calc R U . . .
C7 C 0.63996(11) 0.4611(4) 0.4712(4) 0.0193(9) Uani 1 1 d . . . . .
C8 C 0.59851(12) 0.4744(5) 0.4811(4) 0.0255(10) Uani 1 1 d . U . . .
C11 C 0.52110(12) 0.4971(6) 0.4982(5) 0.0363(12) Uani 1 1 d . U . . .
C9 C 0.5834(3) 0.3856(10) 0.5572(10) 0.034(2) Uani 0.6667 1 d . U P A -2
H9 H 0.599264 0.316269 0.602902 0.041 Uiso 0.6667 1 calc R U P A -2
C10 C 0.5456(3) 0.3990(9) 0.5655(9) 0.032(2) Uani 0.6667 1 d . U P A -2
H10 H 0.535758 0.339418 0.618999 0.038 Uiso 0.6667 1 calc R U P A -2
C12 C 0.5369(2) 0.5915(9) 0.4292(8) 0.0286(18) Uani 0.6667 1 d . U P A -2
H12 H 0.521656 0.666260 0.390016 0.034 Uiso 0.6667 1 calc R U P A -2
C13 C 0.5750(2) 0.5763(8) 0.4176(7) 0.0260(16) Uani 0.6667 1 d . U P A -2
H13 H 0.585066 0.636799 0.365255 0.031 Uiso 0.6667 1 calc R U P A -2
C9A C 0.5861(6) 0.4368(18) 0.5845(18) 0.024(4) Uani 0.3333 1 d . U P A -1
H9A H 0.604001 0.396450 0.650763 0.029 Uiso 0.3333 1 calc R U P A -1
C10A C 0.5478(5) 0.457(2) 0.5938(18) 0.029(4) Uani 0.3333 1 d . U P A -1
H10A H 0.540665 0.441068 0.669635 0.035 Uiso 0.3333 1 calc R U P A -1
C12A C 0.5328(5) 0.521(2) 0.3879(16) 0.038(4) Uani 0.3333 1 d . U P A -1
H12A H 0.514018 0.548528 0.318083 0.046 Uiso 0.3333 1 calc R U P A -1
C13A C 0.5715(5) 0.504(2) 0.3783(17) 0.044(5) Uani 0.3333 1 d . U P A -1
H13A H 0.578627 0.513553 0.301838 0.053 Uiso 0.3333 1 calc R U P A -1

loop_
_atom_site_aniso_label
_atom_site_aniso_U_11
_atom_site_aniso_U_22
_atom_site_aniso_U_33
_atom_site_aniso_U_23
_atom_site_aniso_U_13
_atom_site_aniso_U_12
Zn01 0.0119(2) 0.0269(3) 0.0106(2) 0.0021(2) 0.00506(16) 0.0079(2)
O1 0.0089(13) 0.047(2) 0.0373(18) 0.0140(17) 0.0067(13) 0.0059(14)
O2 0.0206(17) 0.069(3) 0.045(2) 0.028(2) 0.0181(16) 0.0104(17)
N1 0.0091(15) 0.0188(19) 0.0152(17) 0.0001(13) 0.0043(13) 0.0016(12)
N2 0.0146(16) 0.0209(18) 0.0117(16) -0.0016(14) 0.0077(13) -0.0008(14)
N3 0.0179(17) 0.0216(19) 0.0095(16) -0.0001(14) 0.0050(14) -0.0013(14)
C1 0.023(2) 0.025(2) 0.019(2) 0.0050(18) 0.0140(18) 0.0059(17)
C2 0.023(2) 0.029(2) 0.029(2) 0.002(2) 0.020(2) 0.0036(18)
C3 0.022(2) 0.024(2) 0.020(2) 0.0019(18) 0.0083(18) 0.0080(18)
C4 0.0125(18) 0.018(2) 0.016(2) -0.0031(17) 0.0050(16) -0.0001(16)
C5 0.0160(19) 0.015(2) 0.0101(18) -0.0002(15) 0.0058(15) 0.0002(15)
C6 0.0130(18) 0.018(2) 0.0136(19) -0.0015(16) 0.0036(15) 0.0025(15)
C7 0.0110(19) 0.027(2) 0.023(2) 0.0000(19) 0.0083(17) 0.0012(17)
C8 0.015(2) 0.040(3) 0.024(2) 0.006(2) 0.0093(18) 0.0026(19)
C11 0.016(2) 0.057(3) 0.040(3) 0.018(3) 0.013(2) 0.008(2)
C9 0.023(4) 0.031(5) 0.048(6) 0.009(5) 0.007(4) 0.011(4)
C10 0.023(4) 0.032(5) 0.046(5) 0.012(4) 0.021(4) 0.005(4)
C12 0.011(3) 0.034(4) 0.041(4) 0.014(3) 0.005(3) 0.008(3)
C13 0.017(3) 0.028(4) 0.034(4) 0.016(3) 0.007(3) 0.003(3)
C9A 0.016(6) 0.031(9) 0.021(7) 0.005(7) -0.006(5) 0.001(7)
C10A 0.011(6) 0.047(9) 0.029(7) 0.000(7) 0.004(5) -0.001(7)
C12A 0.017(6) 0.057(9) 0.039(8) 0.017(7) 0.004(6) 0.010(7)
C13A 0.041(8) 0.053(9) 0.040(8) 0.002(7) 0.007(6) -0.002(7)

loop_
_atom_type_symbol
_atom_type_description
_atom_type_scat_dispersion_real
_atom_type_scat_dispersion_imag
_atom_type_scat_source
C C 0.0033 0.0016 'International Tables Vol C Tables 4.2.6.8 and 6.1.1.4'
H H 0.0000 0.0000 'International Tables Vol C Tables 4.2.6.8 and 6.1.1.4'
N N 0.0061 0.0033 'International Tables Vol C Tables 4.2.6.8 and 6.1.1.4'
O O 0.0106 0.0060 'International Tables Vol C Tables 4.2.6.8 and 6.1.1.4'
Zn Zn 0.2839 1.4301 'International Tables Vol C Tables 4.2.6.8 and 6.1.1.4'

loop_
_geom_angle_atom_site_label_1
_geom_angle_atom_site_label_2
_geom_angle_atom_site_label_3
_geom_angle
_geom_angle_site_symmetry_1
_geom_angle_site_symmetry_3
_geom_angle_publ_flag
O1 Zn01 N1 129.16(13) . . ?
O1 Zn01 N2 101.62(13) . 7_656 ?
O1 Zn01 N3 111.95(13) . 6_566 ?
N1 Zn01 N2 110.68(12) . 7_656 ?
N1 Zn01 N3 99.23(12) . 6_566 ?
N2 Zn01 N3 101.25(13) 7_656 6_566 ?
C7 O1 Zn01 111.4(2) . . ?
N2 N1 Zn01 121.5(2) . . ?
C6 N1 Zn01 124.6(3) . . ?
C6 N1 N2 110.0(3) . . ?
N1 N2 Zn01 122.8(2) . 7_656 ?
C4 N2 Zn01 130.2(3) . 7_656 ?
C4 N2 N1 106.6(3) . . ?
C1 N3 Zn01 123.3(3) . 6_565 ?
C1 N3 C5 115.3(3) . . ?
C5 N3 Zn01 119.6(2) . 6_565 ?
N3 C1 H1 117.9 . . ?
N3 C1 C2 124.1(4) . . ?
C2 C1 H1 117.9 . . ?
C1 C2 H2 119.7 . . ?
C3 C2 C1 120.6(4) . . ?
C3 C2 H2 119.7 . . ?
C2 C3 H3 121.6 . . ?
C2 C3 C4 116.8(4) . . ?
C4 C3 H3 121.6 . . ?
N2 C4 C3 131.0(4) . . ?
N2 C4 C5 109.9(3) . . ?
C3 C4 C5 119.1(4) . . ?
N3 C5 C4 123.9(3) . . ?
N3 C5 C6 131.0(4) . . ?
C4 C5 C6 105.0(3) . . ?
N1 C6 C5 108.5(3) . . ?
N1 C6 H6 125.8 . . ?
C5 C6 H6 125.8 . . ?
O1 C7 C8 116.8(3) . . ?
O2 C7 O1 122.4(4) . . ?
O2 C7 C8 120.8(4) . . ?
C9 C8 C7 120.2(6) . . ?
C13 C8 C7 120.7(4) . . ?
C13 C8 C9 119.1(6) . . ?
C9A C8 C7 122.3(9) . . ?
C13A C8 C7 118.3(8) . . ?
C13A C8 C9A 118.6(12) . . ?
C10 C11 C11 121.1(6) . 5_666 ?
C12 C11 C11 120.8(6) . 5_666 ?
C12 C11 C10 118.1(6) . . ?
C10A C11 C11 121.7(10) . 5_666 ?
C10A C11 C12A 118.0(11) . . ?
C12A C11 C11 119.9(8) . 5_666 ?
C8 C9 H9 120.2 . . ?
C10 C9 C8 119.6(9) . . ?
C10 C9 H9 120.2 . . ?
C11 C10 H10 119.0 . . ?
C9 C10 C11 122.1(8) . . ?
C9 C10 H10 119.0 . . ?
C11 C12 H12 120.1 . . ?
C13 C12 C11 119.9(6) . . ?
C13 C12 H12 120.1 . . ?
C8 C13 C12 120.9(6) . . ?
C8 C13 H13 119.5 . . ?
C12 C13 H13 119.5 . . ?
C8 C9A H9A 119.4 . . ?
C8 C9A C10A 121.2(17) . . ?
C10A C9A H9A 119.4 . . ?
C11 C10A C9A 120.8(17) . . ?
C11 C10A H10A 119.6 . . ?
C9A C10A H10A 119.6 . . ?
C11 C12A H12A 119.2 . . ?
C13A C12A C11 121.6(14) . . ?
C13A C12A H12A 119.2 . . ?
C8 C13A C12A 118.4(15) . . ?
C8 C13A H13A 120.8 . . ?
C12A C13A H13A 120.8 . . ?

loop_
_geom_bond_atom_site_label_1
_geom_bond_atom_site_label_2
_geom_bond_distance
_geom_bond_site_symmetry_2
_geom_bond_publ_flag
Zn01 O1 1.913(3) . ?
Zn01 N1 1.990(3) . ?
Zn01 N2 2.007(3) 7_656 ?
Zn01 N3 2.069(3) 6_566 ?
O1 C7 1.273(5) . ?
O2 C7 1.218(5) . ?
N1 N2 1.383(4) . ?
N1 C6 1.330(5) . ?
N2 C4 1.345(5) . ?
N3 C1 1.323(5) . ?
N3 C5 1.358(5) . ?
C1 H1 0.9500 . ?
C1 C2 1.400(6) . ?
C2 H2 0.9500 . ?
C2 C3 1.360(6) . ?
C3 H3 0.9500 . ?
C3 C4 1.396(5) . ?
C4 C5 1.398(5) . ?
C5 C6 1.401(5) . ?
C6 H6 0.9500 . ?
C7 C8 1.497(5) . ?
C8 C9 1.394(12) . ?
C8 C13 1.382(8) . ?
C8 C9A 1.37(2) . ?
C8 C13A 1.362(18) . ?
C11 C11 1.501(8) 5_666 ?
C11 C10 1.392(10) . ?
C11 C12 1.387(9) . ?
C11 C10A 1.33(2) . ?
C11 C12A 1.406(17) . ?
C9 H9 0.9500 . ?
C9 C10 1.361(15) . ?
C10 H10 0.9500 . ?
C12 H12 0.9500 . ?
C12 C13 1.387(10) . ?
C13 H13 0.9500 . ?
C9A H9A 0.9500 . ?
C9A C10A 1.39(3) . ?
C10A H10A 0.9500 . ?
C12A H12A 0.9500 . ?
C12A C13A 1.40(2) . ?
C13A H13A 0.9500 . ?

loop_
_geom_torsion_atom_site_label_1
_geom_torsion_atom_site_label_2
_geom_torsion_atom_site_label_3
_geom_torsion_atom_site_label_4
_geom_torsion
_geom_torsion_site_symmetry_1
_geom_torsion_site_symmetry_2
_geom_torsion_site_symmetry_3
_geom_torsion_site_symmetry_4
_geom_torsion_publ_flag
Zn01 O1 C7 O2 -1.9(6) . . . . ?
Zn01 O1 C7 C8 176.8(3) . . . . ?
Zn01 N1 N2 Zn01 27.4(4) . . . 7_656 ?
Zn01 N1 N2 C4 -159.8(3) . . . . ?
Zn01 N1 C6 C5 158.7(3) . . . . ?
Zn01 N2 C4 C3 -7.0(7) 7_656 . . . ?
Zn01 N2 C4 C5 173.1(3) 7_656 . . . ?
Zn01 N3 C1 C2 164.2(3) 6_565 . . . ?
Zn01 N3 C5 C4 -162.6(3) 6_565 . . . ?
Zn01 N3 C5 C6 15.6(6) 6_565 . . . ?
O1 C7 C8 C9 -11.8(8) . . . . ?
O1 C7 C8 C13 166.7(5) . . . . ?
O1 C7 C8 C9A 16.3(11) . . . . ?
O1 C7 C8 C13A -153.3(10) . . . . ?
O2 C7 C8 C9 166.9(6) . . . . ?
O2 C7 C8 C13 -14.6(8) . . . . ?
O2 C7 C8 C9A -165.0(9) . . . . ?
O2 C7 C8 C13A 25.4(12) . . . . ?
N1 N2 C4 C3 -179.1(4) . . . . ?
N1 N2 C4 C5 1.1(4) . . . . ?
N2 N1 C6 C5 0.9(4) . . . . ?
N2 C4 C5 N3 178.0(4) . . . . ?
N2 C4 C5 C6 -0.6(4) . . . . ?
N3 C1 C2 C3 -2.8(7) . . . . ?
N3 C5 C6 N1 -178.6(4) . . . . ?
C1 N3 C5 C4 2.5(6) . . . . ?
C1 N3 C5 C6 -179.3(4) . . . . ?
C1 C2 C3 C4 3.4(7) . . . . ?
C2 C3 C4 N2 179.0(4) . . . . ?
C2 C3 C4 C5 -1.2(6) . . . . ?
C3 C4 C5 N3 -1.8(6) . . . . ?
C3 C4 C5 C6 179.6(4) . . . . ?
C4 C5 C6 N1 -0.2(4) . . . . ?
C5 N3 C1 C2 -0.2(6) . . . . ?
C6 N1 N2 Zn01 -174.0(3) . . . 7_656 ?
C6 N1 N2 C4 -1.2(4) . . . . ?
C7 C8 C9 C10 179.9(7) . . . . ?
C7 C8 C13 C12 -178.2(7) . . . . ?
C7 C8 C9A C10A 176.7(12) . . . . ?
C7 C8 C13A C12A -178.2(13) . . . . ?
C8 C9 C10 C11 1.4(15) . . . . ?
C8 C9A C10A C11 8(3) . . . . ?
C11 C11 C10 C9 175.4(8) 5_666 . . . ?
C11 C11 C12 C13 -173.8(8) 5_666 . . . ?
C11 C11 C10A C9A 172.6(13) 5_666 . . . ?
C11 C11 C12A C13A -174.2(15) 5_666 . . . ?
C11 C12 C13 C8 -4.8(13) . . . . ?
C11 C12A C13A C8 -5(3) . . . . ?
C9 C8 C13 C12 0.4(11) . . . . ?
C10 C11 C12 C13 7.4(12) . . . . ?
C12 C11 C10 C9 -5.8(13) . . . . ?
C13 C8 C9 C10 1.4(12) . . . . ?
C9A C8 C13A C12A 12(2) . . . . ?
C10A C11 C12A C13A -1(2) . . . . ?
C12A C11 C10A C9A -1(2) . . . . ?
C13A C8 C9A C10A -14(2) . . . . ?

loop_
_smtbx_masks_void_nr
_smtbx_masks_void_average_x
_smtbx_masks_void_average_y
_smtbx_masks_void_average_z
_smtbx_masks_void_volume
_smtbx_masks_void_count_electrons
_smtbx_masks_void_content
1 0.000 0.500 -0.805 834.8 146.4 '2 1.5DMF+3H2O'
2 0.500 0.000 -0.290 834.8 146.4 '2 1.5DMF+3H2O'
